data_7116415
loop_
_publ_author_name
'Yuzhen Gao'
'Xueqin Li'
'Jian Xu'
'Yile Wu'
'Weizhu Chen'
'Guo Tang'
'Yufen Zhao'

_publ_section_title
;
 Mn(OAc)3-mediated phosphonation-lactonization of alkenoic acids:
 synthesis of phosphono-gamma-butyrolactones
;
_journal_name_full Chem.Commun.
_journal_page_first 1605
_journal_paper_doi 10.1039/C4cc07978G
_journal_volume 51
_journal_year 2015
_chemical_formula_sum 'C26 H27 O3 P'
_chemical_formula_weight 418.45
_chemical_name_systematic
; 
 ? 
;
_space_group_IT_number 14
_symmetry_cell_setting monoclinic
_symmetry_space_group_name_Hall '-P 2ybc'
_symmetry_space_group_name_H-M 'P 1 21/c 1'
_atom_sites_solution_hydrogens geom
_atom_sites_solution_primary direct
_atom_sites_solution_secondary difmap
_audit_creation_method SHELXL-97
_audit_update_record
;
2014-10-06 deposited with the CCDC.
2014-12-08 downloaded from the CCDC.
;
_cell_angle_alpha 90.00
_cell_angle_beta 107.621(3)
_cell_angle_gamma 90.00
_cell_formula_units_Z 4
_cell_length_a 18.332(4)
_cell_length_b 6.1364(12)
_cell_length_c 20.639(4)
_cell_measurement_reflns_used 5245
_cell_measurement_temperature 273(2)
_cell_measurement_theta_max 28.18
_cell_measurement_theta_min 2.33
_cell_volume 2212.8(8)
_computing_cell_refinement 'Bruker SMART'
_computing_data_collection 'Bruker SMART'
_computing_data_reduction 'Bruker SAINT'
_computing_molecular_graphics 'Bruker SHELXTL'
_computing_publication_material 'Bruker SHELXTL'
_computing_structure_refinement 'SHELXL-97 (Sheldrick, 1997)'
_computing_structure_solution 'SHELXS-97 (Sheldrick, 1990)'
_diffrn_ambient_temperature 273(2)
_diffrn_measured_fraction_theta_full 0.990
_diffrn_measured_fraction_theta_max 0.990
_diffrn_measurement_device_type 'CCD area detector'
_diffrn_measurement_method 'phi and omega scans'
_diffrn_radiation_monochromator graphite
_diffrn_radiation_source 'fine-focus sealed tube'
_diffrn_radiation_type MoK\a
_diffrn_radiation_wavelength 0.71073
_diffrn_reflns_av_R_equivalents 0.0414
_diffrn_reflns_av_sigmaI/netI 0.0430
_diffrn_reflns_limit_h_max 22
_diffrn_reflns_limit_h_min -22
_diffrn_reflns_limit_k_max 7
_diffrn_reflns_limit_k_min -7
_diffrn_reflns_limit_l_max 25
_diffrn_reflns_limit_l_min -25
_diffrn_reflns_number 15575
_diffrn_reflns_theta_full 26.00
_diffrn_reflns_theta_max 26.00
_diffrn_reflns_theta_min 1.17
_exptl_absorpt_coefficient_mu 0.149
_exptl_absorpt_correction_type none
_exptl_crystal_colour colorless
_exptl_crystal_density_diffrn 1.256
_exptl_crystal_density_method 'not measured'
_exptl_crystal_description stick
_exptl_crystal_F_000 888
_refine_diff_density_max 0.437
_refine_diff_density_min -0.222
_refine_diff_density_rms 0.059
_refine_ls_extinction_method none
_refine_ls_goodness_of_fit_ref 1.052
_refine_ls_hydrogen_treatment mixed
_refine_ls_matrix_type full
_refine_ls_number_parameters 274
_refine_ls_number_reflns 4318
_refine_ls_number_restraints 0
_refine_ls_restrained_S_all 1.052
_refine_ls_R_factor_all 0.0643
_refine_ls_R_factor_gt 0.0542
_refine_ls_shift/su_max 0.001
_refine_ls_shift/su_mean 0.000
_refine_ls_structure_factor_coef Fsqd
_refine_ls_weighting_details 'calc w=1/[\s^2^(Fo^2^)+(0.0945P)^2^+0.3118P] where P=(Fo^2^+2Fc^2^)/3'
_refine_ls_weighting_scheme calc
_refine_ls_wR_factor_gt 0.1459
_refine_ls_wR_factor_ref 0.1530
_reflns_number_gt 3598
_reflns_number_total 4318
_reflns_threshold_expression >2sigma(I)
_cod_data_source_file c4cc07978g2.cif
_cod_data_source_block 3
_cod_original_cell_volume 2212.7(8)
_cod_original_sg_symbol_H-M P2(1)/c
_cod_database_code 7116415

loop_
_symmetry_equiv_pos_as_xyz
'x, y, z'
'-x, y+1/2, -z+1/2'
'-x, -y, -z'
'x, -y-1/2, z-1/2'

loop_
_atom_site_label
_atom_site_type_symbol
_atom_site_fract_x
_atom_site_fract_y
_atom_site_fract_z
_atom_site_U_iso_or_equiv
_atom_site_adp_type
_atom_site_occupancy
_atom_site_symmetry_multiplicity
_atom_site_calc_flag
_atom_site_refinement_flags
P1 P 0.29808(3) 0.77496(8) 1.06536(2) 0.02857(18) Uani 1 1 d .
O2 O 0.42029(8) 0.7289(2) 0.93768(7) 0.0356(3) Uani 1 1 d .
O3 O 0.54254(8) 0.7340(2) 0.99780(8) 0.0423(4) Uani 1 1 d .
O1 O 0.29120(8) 0.5364(2) 1.07027(7) 0.0410(4) Uani 1 1 d .
C2 C 0.36263(10) 0.8513(3) 1.01837(8) 0.0278(4) Uani 1 1 d .
H2 H 0.3611 1.0095 1.0116 0.033 Uiso 1 1 calc R
C3 C 0.28960(11) 0.8440(3) 0.89057(9) 0.0303(4) Uani 1 1 d .
C4 C 0.33878(10) 0.8996(3) 1.14686(9) 0.0309(4) Uani 1 1 d .
C5 C 0.20759(11) 0.8976(3) 1.02133(9) 0.0311(4) Uani 1 1 d .
C6 C 0.34580(11) 0.7358(3) 0.94985(9) 0.0306(4) Uani 1 1 d .
H6 H 0.3287 0.5866 0.9542 0.037 Uiso 1 1 calc R
C7 C 0.47683(12) 0.7457(3) 0.99608(10) 0.0331(5) Uani 1 1 d .
C8 C 0.30450(12) 1.0448(3) 0.86727(10) 0.0379(5) Uani 1 1 d .
H8 H 0.3492 1.1185 0.8901 0.045 Uiso 1 1 calc R
C9 C 0.17074(12) 0.8394(4) 0.80199(11) 0.0436(5) Uani 1 1 d .
H9 H 0.1244 0.7702 0.7815 0.052 Uiso 1 1 calc R
C27 C 0.44441(11) 0.7792(3) 1.05392(10) 0.0327(4) Uani 1 1 d .
H27A H 0.4725 0.8908 1.0848 0.039 Uiso 1 1 calc R
H27B H 0.4454 0.6451 1.0790 0.039 Uiso 1 1 calc R
C10 C 0.12951(12) 1.1348(4) 0.71278(10) 0.0402(5) Uani 1 1 d .
C11 C 0.18609(11) 1.0349(3) 0.77567(9) 0.0336(4) Uani 1 1 d .
C12 C 0.25383(12) 1.1372(3) 0.81059(10) 0.0381(5) Uani 1 1 d .
H12 H 0.2654 1.2716 0.7954 0.046 Uiso 1 1 calc R
C13 C 0.19975(12) 1.1083(4) 0.99630(10) 0.0405(5) Uani 1 1 d .
H13 H 0.2420 1.2001 1.0056 0.049 Uiso 1 1 calc R
C14 C 0.12902(14) 1.1811(4) 0.95762(13) 0.0529(6) Uani 1 1 d .
H14 H 0.1238 1.3214 0.9397 0.063 Uiso 1 1 calc R
C15 C 0.22210(12) 0.7437(3) 0.85777(10) 0.0396(5) Uani 1 1 d .
H15 H 0.2106 0.6095 0.8732 0.048 Uiso 1 1 calc R
C16 C 0.36922(12) 1.1067(4) 1.15501(11) 0.0426(5) Uani 1 1 d .
H16 H 0.3651 1.1941 1.1173 0.051 Uiso 1 1 calc R
C17 C 0.14403(12) 0.7650(4) 1.00884(12) 0.0432(5) Uani 1 1 d .
H17 H 0.1489 0.6235 1.0258 0.052 Uiso 1 1 calc R
C18 C 0.34381(13) 0.7710(4) 1.20292(11) 0.0443(5) Uani 1 1 d .
H18 H 0.3228 0.6318 1.1973 0.053 Uiso 1 1 calc R
C19 C 0.40592(14) 1.1840(4) 1.21962(13) 0.0550(7) Uani 1 1 d .
H19 H 0.4272 1.3229 1.2256 0.066 Uiso 1 1 calc R
C20 C 0.07350(13) 0.8420(5) 0.97141(14) 0.0594(7) Uani 1 1 d .
H20 H 0.0305 0.7535 0.9638 0.071 Uiso 1 1 calc R
C21 C 0.41070(14) 1.0534(5) 1.27494(11) 0.0598(7) Uani 1 1 d .
H21 H 0.4353 1.1051 1.3184 0.072 Uiso 1 1 calc R
C22 C 0.06733(16) 1.2485(5) 0.73447(15) 0.0618(7) Uani 1 1 d .
H22A H 0.0298 1.3069 0.6952 0.093 Uiso 1 1 calc R
H22B H 0.0895 1.3647 0.7653 0.093 Uiso 1 1 calc R
H22C H 0.0434 1.1459 0.7567 0.093 Uiso 1 1 calc R
C23 C 0.37984(16) 0.8490(5) 1.26691(12) 0.0616(7) Uani 1 1 d .
H23 H 0.3832 0.7628 1.3048 0.074 Uiso 1 1 calc R
C24 C 0.06630(14) 1.0483(5) 0.94533(13) 0.0594(7) Uani 1 1 d .
H24 H 0.0186 1.0987 0.9192 0.071 Uiso 1 1 calc R
C25 C 0.0926(2) 0.9565(5) 0.66220(13) 0.0783(10) Uani 1 1 d .
H25A H 0.0593 1.0214 0.6217 0.117 Uiso 1 1 calc R
H25B H 0.0635 0.8617 0.6820 0.117 Uiso 1 1 calc R
H25C H 0.1316 0.8741 0.6511 0.117 Uiso 1 1 calc R
C26 C 0.16728(16) 1.2972(6) 0.67811(15) 0.0741(9) Uani 1 1 d .
H26A H 0.2079 1.2269 0.6658 0.111 Uiso 1 1 calc R
H26B H 0.1877 1.4156 0.7086 0.111 Uiso 1 1 calc R
H26C H 0.1302 1.3521 0.6380 0.111 Uiso 1 1 calc R

loop_
_atom_site_aniso_label
_atom_site_aniso_U_11
_atom_site_aniso_U_22
_atom_site_aniso_U_33
_atom_site_aniso_U_23
_atom_site_aniso_U_13
_atom_site_aniso_U_12
P1 0.0338(3) 0.0264(3) 0.0250(3) 0.00109(18) 0.0082(2) -0.00248(19)
O2 0.0369(8) 0.0415(8) 0.0293(7) 0.0021(6) 0.0115(6) 0.0074(6)
O3 0.0343(8) 0.0365(9) 0.0584(10) 0.0040(7) 0.0177(7) 0.0028(6)
O1 0.0502(9) 0.0307(8) 0.0410(8) 0.0037(6) 0.0122(7) -0.0036(6)
C2 0.0312(10) 0.0268(9) 0.0227(8) 0.0022(7) 0.0040(7) 0.0003(8)
C3 0.0358(10) 0.0346(11) 0.0204(8) -0.0015(7) 0.0086(8) 0.0017(8)
C4 0.0305(9) 0.0369(11) 0.0251(9) -0.0003(8) 0.0080(7) 0.0035(8)
C5 0.0313(10) 0.0345(11) 0.0271(9) -0.0062(8) 0.0080(8) -0.0024(8)
C6 0.0329(10) 0.0329(11) 0.0260(9) 0.0003(7) 0.0090(8) 0.0009(8)
C7 0.0355(11) 0.0264(10) 0.0362(10) 0.0057(8) 0.0092(9) 0.0025(8)
C8 0.0347(10) 0.0402(12) 0.0337(10) 0.0027(9) 0.0027(8) -0.0054(9)
C9 0.0377(11) 0.0500(13) 0.0349(11) 0.0031(10) -0.0011(9) -0.0094(10)
C27 0.0295(10) 0.0359(11) 0.0292(10) 0.0022(8) 0.0037(8) 0.0011(8)
C10 0.0374(11) 0.0467(13) 0.0325(10) 0.0051(9) 0.0049(9) 0.0065(10)
C11 0.0339(10) 0.0397(11) 0.0267(9) 0.0012(8) 0.0084(8) 0.0036(9)
C12 0.0388(11) 0.0370(11) 0.0365(10) 0.0091(9) 0.0083(9) -0.0029(9)
C13 0.0391(11) 0.0384(12) 0.0400(11) -0.0046(9) 0.0059(9) 0.0014(9)
C14 0.0530(14) 0.0477(14) 0.0492(13) -0.0047(11) 0.0026(11) 0.0139(11)
C15 0.0444(12) 0.0377(12) 0.0320(10) 0.0042(8) 0.0045(9) -0.0092(9)
C16 0.0496(13) 0.0372(12) 0.0368(11) -0.0048(9) 0.0068(9) 0.0002(10)
C17 0.0396(12) 0.0459(13) 0.0431(12) -0.0056(10) 0.0113(10) -0.0092(10)
C18 0.0480(13) 0.0547(14) 0.0311(11) 0.0066(9) 0.0133(10) -0.0021(10)
C19 0.0510(14) 0.0537(15) 0.0520(14) -0.0239(12) 0.0033(11) -0.0002(12)
C20 0.0331(12) 0.0768(19) 0.0620(16) -0.0121(14) 0.0049(11) -0.0121(12)
C21 0.0493(14) 0.093(2) 0.0296(11) -0.0183(13) 0.0005(10) 0.0134(14)
C22 0.0548(15) 0.0684(19) 0.0616(17) 0.0139(13) 0.0170(13) 0.0201(13)
C23 0.0654(17) 0.094(2) 0.0260(11) 0.0060(12) 0.0146(11) 0.0045(16)
C24 0.0362(12) 0.0752(19) 0.0551(14) -0.0114(14) -0.0038(11) 0.0109(12)
C25 0.106(2) 0.0680(19) 0.0361(13) -0.0020(12) -0.0158(14) 0.0161(17)
C26 0.0530(16) 0.109(2) 0.0565(16) 0.0485(16) 0.0101(13) 0.0057(15)

loop_
_atom_type_symbol
_atom_type_description
_atom_type_scat_dispersion_real
_atom_type_scat_dispersion_imag
_atom_type_scat_source
C C 0.0033 0.0016 'International Tables Vol C Tables 4.2.6.8 and 6.1.1.4'
H H 0.0000 0.0000 'International Tables Vol C Tables 4.2.6.8 and 6.1.1.4'
O O 0.0106 0.0060 'International Tables Vol C Tables 4.2.6.8 and 6.1.1.4'
P P 0.1023 0.0942 'International Tables Vol C Tables 4.2.6.8 and 6.1.1.4'

loop_
_geom_angle_atom_site_label_1
_geom_angle_atom_site_label_2
_geom_angle_atom_site_label_3
_geom_angle
O1 P1 C4 112.27(9)
O1 P1 C5 111.42(9)
C4 P1 C5 110.74(9)
O1 P1 C2 112.22(9)
C4 P1 C2 103.84(9)
C5 P1 C2 105.93(9)
C7 O2 C6 110.67(15)
C27 C2 C6 101.82(15)
C27 C2 P1 112.09(13)
C6 C2 P1 113.30(13)
C15 C3 C8 118.38(18)
C15 C3 C6 120.18(18)
C8 C3 C6 121.44(17)
C16 C4 C18 120.22(19)
C16 C4 P1 123.12(15)
C18 C4 P1 116.49(17)
C17 C5 C13 119.66(19)
C17 C5 P1 116.44(16)
C13 C5 P1 123.76(15)
O2 C6 C3 108.68(15)
O2 C6 C2 103.59(14)
C3 C6 C2 116.58(16)
O3 C7 O2 121.45(19)
O3 C7 C27 128.50(19)
O2 C7 C27 110.05(17)
C12 C8 C3 120.66(19)
C15 C9 C11 122.0(2)
C7 C27 C2 103.07(15)
C26 C10 C22 109.3(2)
C26 C10 C25 108.8(2)
C22 C10 C25 108.4(2)
C26 C10 C11 112.16(18)
C22 C10 C11 108.22(18)
C25 C10 C11 110.00(19)
C9 C11 C12 116.53(18)
C9 C11 C10 121.17(18)
C12 C11 C10 122.26(18)
C8 C12 C11 121.65(19)
C14 C13 C5 119.6(2)
C24 C14 C13 120.4(2)
C3 C15 C9 120.66(19)
C4 C16 C19 119.7(2)
C20 C17 C5 120.0(2)
C23 C18 C4 119.9(2)
C21 C19 C16 119.4(2)
C24 C20 C17 120.2(2)
C23 C21 C19 120.9(2)
C21 C23 C18 119.9(2)
C14 C24 C20 120.2(2)

loop_
_geom_bond_atom_site_label_1
_geom_bond_atom_site_label_2
_geom_bond_distance
P1 O1 1.4753(15)
P1 C4 1.7920(19)
P1 C5 1.798(2)
P1 C2 1.8042(19)
O2 C7 1.335(2)
O2 C6 1.462(2)
O3 C7 1.196(2)
C2 C27 1.522(3)
C2 C6 1.528(2)
C3 C15 1.364(3)
C3 C8 1.380(3)
C3 C6 1.495(3)
C4 C16 1.378(3)
C4 C18 1.380(3)
C5 C17 1.380(3)
C5 C13 1.384(3)
C7 C27 1.500(3)
C8 C12 1.376(3)
C9 C15 1.378(3)
C9 C11 1.381(3)
C10 C26 1.511(3)
C10 C22 1.515(3)
C10 C25 1.522(3)
C10 C11 1.523(3)
C11 C12 1.383(3)
C13 C14 1.375(3)
C14 C24 1.369(4)
C16 C19 1.383(3)
C17 C20 1.374(3)
C18 C23 1.372(3)
C19 C21 1.376(4)
C20 C24 1.366(4)
C21 C23 1.365(4)
